data_7201526
loop_
_publ_author_name
'Gjikaj, Mimoza'
'Brockner, Wolfgang'
'Namyslo, Jan'
'Adam, Arnold'

_publ_section_title
;
 Crown-ether enclosure generated by ionic liquid
 components---synthesis, crystal structure and Raman spectra of
 compounds of imidazolium based salts and 18-crown-6
;
_journal_issue 1
_journal_name_full CrystEngComm
_journal_page_first 103
_journal_paper_doi 10.1039/b708724c
_journal_volume 10
_journal_year 2008
_chemical_formula_moiety 'C12 H24 O6, (C6 H11 N2)2 (SO3 CH3)2'
_chemical_formula_sum 'C26 H52 N4 O12 S2'
_chemical_formula_weight 676.84
_chemical_name_common '1-ethyl-3-methylimidazolium methanesulfanate (18-crown-6)'
_chemical_name_systematic
;
?
;
_space_group_IT_number 2
_symmetry_cell_setting triclinic
_symmetry_space_group_name_Hall '-P 1'
_symmetry_space_group_name_H-M 'P -1'
_atom_sites_solution_hydrogens geom
_atom_sites_solution_primary direct
_atom_sites_solution_secondary difmap
_audit_creation_method SHELXL-97
_cell_angle_alpha 97.26(4)
_cell_angle_beta 97.99(4)
_cell_angle_gamma 97.76(4)
_cell_formula_units_Z 1
_cell_length_a 8.751(5)
_cell_length_b 9.126(4)
_cell_length_c 11.357(6)
_cell_measurement_reflns_used 11401
_cell_measurement_temperature 223(2)
_cell_measurement_theta_max 25.02
_cell_measurement_theta_min 2.28
_cell_volume 880.2(8)
_computing_structure_refinement 'SHELXL-97 (Sheldrick, 1997)'
_computing_structure_solution 'SHELXS-97 (Sheldrick, 1990)'
_diffrn_ambient_temperature 223(2)
_diffrn_detector_area_resol_mean 'not measured'
_diffrn_measured_fraction_theta_full 0.992
_diffrn_measured_fraction_theta_max 0.992
_diffrn_measurement_device_type 'IPDS II (Stoe & Cie)'
_diffrn_measurement_method '\w and \f scans'
_diffrn_radiation_monochromator graphite
_diffrn_radiation_source 'fine-focus sealed tube'
_diffrn_radiation_type MoK\a
_diffrn_radiation_wavelength 0.71073
_diffrn_reflns_av_R_equivalents 0.1755
_diffrn_reflns_av_sigmaI/netI 0.1189
_diffrn_reflns_limit_h_max 9
_diffrn_reflns_limit_h_min -10
_diffrn_reflns_limit_k_max 10
_diffrn_reflns_limit_k_min -10
_diffrn_reflns_limit_l_max 13
_diffrn_reflns_limit_l_min -13
_diffrn_reflns_number 11401
_diffrn_reflns_theta_full 25.03
_diffrn_reflns_theta_max 25.03
_diffrn_reflns_theta_min 2.28
_diffrn_standards_decay_% 'not measured'
_diffrn_standards_interval_count 'not measured'
_diffrn_standards_interval_time 'not measured'
_diffrn_standards_number 'not measured'
_exptl_absorpt_coefficient_mu 0.212
_exptl_absorpt_correction_type none
_exptl_crystal_colour colourless
_exptl_crystal_density_diffrn 1.277
_exptl_crystal_density_meas ?
_exptl_crystal_density_method .
_exptl_crystal_description cubic
_exptl_crystal_F_000 364
_exptl_crystal_size_max 0.20
_exptl_crystal_size_mid 0.18
_exptl_crystal_size_min 0.18
_refine_diff_density_max 0.391
_refine_diff_density_min -0.282
_refine_diff_density_rms 0.057
_refine_ls_extinction_method none
_refine_ls_goodness_of_fit_ref 1.038
_refine_ls_hydrogen_treatment mixed
_refine_ls_matrix_type full
_refine_ls_number_parameters 303
_refine_ls_number_reflns 3085
_refine_ls_number_restraints 0
_refine_ls_restrained_S_all 1.038
_refine_ls_R_factor_all 0.1172
_refine_ls_R_factor_gt 0.0725
_refine_ls_shift/su_max 0.016
_refine_ls_shift/su_mean 0.001
_refine_ls_structure_factor_coef Fsqd
_refine_ls_weighting_details 'calc w=1/[\s^2^(Fo^2^)+(0.0519P)^2^+0.4026P] where P=(Fo^2^+2Fc^2^)/3'
_refine_ls_weighting_scheme calc
_refine_ls_wR_factor_gt 0.1454
_refine_ls_wR_factor_ref 0.1638
_reflns_number_gt 1860
_reflns_number_total 3085
_reflns_threshold_expression >2sigma(I)
_cod_data_source_file b708724c.txt
_cod_data_source_block 3
_cod_original_cell_volume 880.1(7)
_cod_database_code 7201526

loop_
_symmetry_equiv_pos_as_xyz
'x, y, z'
'-x, -y, -z'

loop_
_atom_site_label
_atom_site_type_symbol
_atom_site_fract_x
_atom_site_fract_y
_atom_site_fract_z
_atom_site_U_iso_or_equiv
_atom_site_adp_type
_atom_site_occupancy
_atom_site_symmetry_multiplicity
_atom_site_calc_flag
_atom_site_refinement_flags
_atom_site_disorder_assembly
_atom_site_disorder_group
S S 0.37461(14) 0.12605(14) 0.69039(11) 0.0486(4) Uani 1 1 d . . .
O1 O 0.2872(5) 0.2331(5) 0.7406(4) 0.0954(15) Uani 1 1 d . . .
O2 O 0.3923(6) 0.0085(5) 0.7611(4) 0.0990(16) Uani 1 1 d . . .
O3 O 0.5198(5) 0.2007(5) 0.6652(4) 0.0856(13) Uani 1 1 d . . .
O4 O 0.9332(4) 0.1909(3) 1.9894(3) 0.0502(8) Uani 1 1 d . . .
O5 O 0.8826(4) 0.3322(3) 1.7777(3) 0.0537(9) Uani 1 1 d . . .
O6 O 1.0310(4) 0.6293(4) 1.7783(3) 0.0553(9) Uani 1 1 d . . .
N1 N 0.4854(5) 0.3793(5) 1.2030(3) 0.0542(10) Uani 1 1 d . . .
N3 N 0.3264(4) 0.4119(4) 1.0509(3) 0.0416(9) Uani 1 1 d . . .
C2 C 0.4039(5) 0.4768(6) 1.1567(4) 0.0496(12) Uani 1 1 d . . .
C4 C 0.4578(6) 0.2489(6) 1.1247(5) 0.0515(12) Uani 1 1 d . . .
C5 C 0.3603(5) 0.2691(5) 1.0297(5) 0.0462(11) Uani 1 1 d . . .
C6 C 0.5921(9) 0.4079(9) 1.3175(6) 0.0793(19) Uani 1 1 d . . .
C7 C 0.5209(12) 0.3215(10) 1.4051(7) 0.093(2) Uani 1 1 d . . .
C8 C 0.2184(7) 0.4797(7) 0.9710(5) 0.0513(12) Uani 1 1 d . . .
C9 C 0.2682(9) 0.0435(9) 0.5506(6) 0.0773(19) Uani 1 1 d . . .
C10 C 0.8224(6) 0.1292(6) 1.8850(5) 0.0594(14) Uani 1 1 d . . .
C11 C 0.8809(7) 0.1753(5) 1.7771(5) 0.0574(13) Uani 1 1 d . . .
C12 C 0.9417(7) 0.3821(7) 1.6765(5) 0.0628(15) Uani 1 1 d . . .
C13 C 0.9301(8) 0.5441(7) 1.6778(5) 0.0636(15) Uani 1 1 d . . .
C14 C 0.9916(7) 0.2195(6) 2.2021(6) 0.0607(14) Uani 1 1 d . . .
C15 C 0.8849(7) 0.1389(6) 2.0926(5) 0.0602(14) Uani 1 1 d . . .
H2 H 0.408(6) 0.574(6) 1.189(5) 0.060(15) Uiso 1 1 d . . .
H4 H 0.500(6) 0.168(6) 1.141(5) 0.065(15) Uiso 1 1 d . . .
H5 H 0.329(6) 0.204(6) 0.958(5) 0.060(14) Uiso 1 1 d . . .
H61 H 0.671(7) 0.365(6) 1.341(5) 0.069(17) Uiso 1 1 d . . .
H62 H 0.599(7) 0.516(8) 1.347(6) 0.09(2) Uiso 1 1 d . . .
H71 H 0.417(12) 0.338(11) 1.417(9) 0.17(4) Uiso 1 1 d . . .
H72 H 0.589(8) 0.340(7) 1.485(7) 0.10(2) Uiso 1 1 d . . .
H73 H 0.495(8) 0.186(9) 1.365(6) 0.12(2) Uiso 1 1 d . . .
H81 H 0.245(7) 0.488(7) 0.901(6) 0.09(2) Uiso 1 1 d . . .
H82 H 0.208(7) 0.573(8) 1.005(5) 0.08(2) Uiso 1 1 d . . .
H83 H 0.117(9) 0.426(8) 0.956(6) 0.11(2) Uiso 1 1 d . . .
H91 H 0.177(8) -0.016(7) 0.558(5) 0.08(2) Uiso 1 1 d . . .
H92 H 0.311(13) -0.035(14) 0.512(11) 0.20(5) Uiso 1 1 d . . .
H93 H 0.248(6) 0.120(6) 0.494(5) 0.075(17) Uiso 1 1 d . . .
H101 H 0.812(6) 0.024(7) 1.881(5) 0.074(16) Uiso 1 1 d . . .
H102 H 0.719(5) 0.162(5) 1.892(4) 0.044(12) Uiso 1 1 d . . .
H111 H 0.987(6) 0.154(5) 1.773(4) 0.051(13) Uiso 1 1 d . . .
H112 H 0.818(6) 0.114(6) 1.703(5) 0.065(15) Uiso 1 1 d . . .
H121 H 0.878(6) 0.324(6) 1.607(5) 0.068(15) Uiso 1 1 d . . .
H122 H 1.056(6) 0.374(5) 1.681(4) 0.057(14) Uiso 1 1 d . . .
H131 H 0.831(6) 0.557(5) 1.678(4) 0.041(12) Uiso 1 1 d . . .
H132 H 0.958(6) 0.582(6) 1.600(5) 0.074(16) Uiso 1 1 d . . .
H141 H 0.978(5) 0.177(5) 2.270(4) 0.041(12) Uiso 1 1 d . . .
H142 H 1.106(8) 0.225(7) 2.185(6) 0.09(2) Uiso 1 1 d . . .
H151 H 0.781(6) 0.159(5) 2.103(4) 0.050(13) Uiso 1 1 d . . .
H152 H 0.888(7) 0.029(7) 2.083(5) 0.084(18) Uiso 1 1 d . . .

loop_
_atom_site_aniso_label
_atom_site_aniso_U_11
_atom_site_aniso_U_22
_atom_site_aniso_U_33
_atom_site_aniso_U_23
_atom_site_aniso_U_13
_atom_site_aniso_U_12
S 0.0469(7) 0.0530(7) 0.0415(6) 0.0003(5) -0.0047(5) 0.0107(6)
O1 0.093(3) 0.113(3) 0.080(3) -0.016(3) -0.001(2) 0.058(3)
O2 0.143(4) 0.070(3) 0.078(3) 0.028(2) -0.019(3) 0.019(3)
O3 0.062(2) 0.111(3) 0.074(3) 0.004(2) 0.006(2) -0.010(2)
O4 0.0461(17) 0.0420(17) 0.0577(19) 0.0022(15) 0.0015(15) 0.0019(14)
O5 0.0512(19) 0.0483(18) 0.056(2) -0.0050(15) -0.0022(16) 0.0104(15)
O6 0.057(2) 0.0499(18) 0.058(2) 0.0027(15) 0.0008(16) 0.0176(16)
N1 0.051(2) 0.058(2) 0.049(2) 0.0051(19) -0.0078(19) 0.012(2)
N3 0.0393(19) 0.040(2) 0.042(2) 0.0032(16) 0.0010(16) 0.0024(16)
C2 0.050(3) 0.048(3) 0.047(3) 0.002(2) 0.001(2) 0.008(2)
C4 0.050(3) 0.047(3) 0.059(3) 0.008(2) 0.007(2) 0.013(2)
C5 0.045(3) 0.038(2) 0.053(3) 0.004(2) 0.004(2) 0.004(2)
C6 0.088(5) 0.083(5) 0.060(4) 0.006(3) -0.018(3) 0.022(4)
C7 0.114(7) 0.105(6) 0.065(4) 0.019(4) 0.014(4) 0.030(5)
C8 0.048(3) 0.053(3) 0.052(3) 0.011(3) -0.004(2) 0.011(3)
C9 0.076(4) 0.082(5) 0.057(3) -0.003(3) -0.016(3) -0.008(4)
C10 0.050(3) 0.044(3) 0.073(4) -0.010(3) -0.005(3) 0.000(3)
C11 0.059(3) 0.044(3) 0.062(3) -0.011(2) -0.003(3) 0.011(2)
C12 0.063(4) 0.073(4) 0.046(3) -0.005(3) -0.009(3) 0.019(3)
C13 0.067(4) 0.077(4) 0.048(3) 0.010(3) -0.001(3) 0.025(3)
C14 0.067(4) 0.053(3) 0.071(4) 0.024(3) 0.018(3) 0.017(3)
C15 0.053(3) 0.049(3) 0.078(4) 0.006(3) 0.010(3) 0.008(3)

loop_
_atom_type_symbol
_atom_type_description
_atom_type_scat_dispersion_real
_atom_type_scat_dispersion_imag
_atom_type_scat_source
C C 0.0033 0.0016 'International Tables Vol C Tables 4.2.6.8 and 6.1.1.4'
H H 0.0000 0.0000 'International Tables Vol C Tables 4.2.6.8 and 6.1.1.4'
N N 0.0061 0.0033 'International Tables Vol C Tables 4.2.6.8 and 6.1.1.4'
O O 0.0106 0.0060 'International Tables Vol C Tables 4.2.6.8 and 6.1.1.4'
S S 0.1246 0.1234 'International Tables Vol C Tables 4.2.6.8 and 6.1.1.4'

loop_
_geom_angle_atom_site_label_1
_geom_angle_atom_site_label_2
_geom_angle_atom_site_label_3
_geom_angle
_geom_angle_site_symmetry_1
_geom_angle_site_symmetry_3
_geom_angle_publ_flag
O1 S O2 112.6(3) . . ?
O1 S O3 110.2(3) . . ?
O2 S O3 114.0(3) . . ?
O1 S C9 106.9(3) . . ?
O2 S C9 107.0(3) . . ?
O3 S C9 105.6(4) . . ?
C15 O4 C10 110.5(4) . . ?
C12 O5 C11 111.9(4) . . ?
C13 O6 C14 113.3(4) . 2_769 ?
C2 N1 C4 109.0(4) . . ?
C2 N1 C6 125.8(5) . . ?
C4 N1 C6 125.1(5) . . ?
C2 N3 C5 108.5(4) . . ?
C2 N3 C8 125.6(4) . . ?
C5 N3 C8 125.9(4) . . ?
N3 C2 N1 107.9(4) . . ?
N3 C2 H2 126(3) . . ?
N1 C2 H2 126(3) . . ?
C5 C4 N1 107.1(4) . . ?
C5 C4 H4 131(3) . . ?
N1 C4 H4 122(3) . . ?
C4 C5 N3 107.4(4) . . ?
C4 C5 H5 127(3) . . ?
N3 C5 H5 125(3) . . ?
N1 C6 C7 108.9(6) . . ?
N1 C6 H61 130(4) . . ?
C7 C6 H61 81(4) . . ?
N1 C6 H62 106(4) . . ?
C7 C6 H62 108(4) . . ?
H61 C6 H62 117(5) . . ?
C6 C7 H61 32(2) . . ?
C6 C7 H71 116(6) . . ?
H61 C7 H71 147(6) . . ?
C6 C7 H72 111(4) . . ?
H61 C7 H72 90(5) . . ?
H71 C7 H72 108(7) . . ?
C6 C7 H73 110(3) . . ?
H61 C7 H73 97(4) . . ?
H71 C7 H73 101(7) . . ?
H72 C7 H73 110(5) . . ?
N3 C8 H81 115(4) . . ?
N3 C8 H82 111(4) . . ?
H81 C8 H82 107(6) . . ?
N3 C8 H83 113(4) . . ?
H81 C8 H83 106(6) . . ?
H82 C8 H83 104(6) . . ?
S C9 H91 112(4) . . ?
S C9 H92 114(7) . . ?
H91 C9 H92 95(7) . . ?
S C9 H93 113(3) . . ?
H91 C9 H93 112(5) . . ?
H92 C9 H93 110(8) . . ?
O4 C10 C11 109.7(4) . . ?
O4 C10 H101 106(3) . . ?
C11 C10 H101 110(4) . . ?
O4 C10 H102 111(3) . . ?
C11 C10 H102 111(2) . . ?
H101 C10 H102 109(4) . . ?
O5 C11 C10 110.1(4) . . ?
O5 C11 H111 108(3) . . ?
C10 C11 H111 112(3) . . ?
O5 C11 H112 113(3) . . ?
C10 C11 H112 110(3) . . ?
H111 C11 H112 103(4) . . ?
O5 C12 C13 109.3(5) . . ?
O5 C12 H121 107(3) . . ?
C13 C12 H121 110(3) . . ?
O5 C12 H122 111(3) . . ?
C13 C12 H122 106(3) . . ?
H121 C12 H122 113(4) . . ?
O6 C13 C12 109.7(4) . . ?
O6 C13 H131 113(3) . . ?
C12 C13 H131 109(3) . . ?
O6 C13 H132 109(3) . . ?
C12 C13 H132 112(3) . . ?
H131 C13 H132 104(4) . . ?
O6 C14 C15 110.0(4) 2_769 . ?
O6 C14 H141 109(3) 2_769 . ?
C15 C14 H141 113(3) . . ?
O6 C14 H142 104(4) 2_769 . ?
C15 C14 H142 108(4) . . ?
H141 C14 H142 112(4) . . ?
O4 C15 C14 109.5(5) . . ?
O4 C15 H151 112(3) . . ?
C14 C15 H151 106(3) . . ?
O4 C15 H152 107(3) . . ?
C14 C15 H152 111(3) . . ?
H151 C15 H152 110(4) . . ?

loop_
_geom_bond_atom_site_label_1
_geom_bond_atom_site_label_2
_geom_bond_distance
_geom_bond_site_symmetry_2
_geom_bond_publ_flag
S O1 1.430(4) . ?
S O2 1.431(4) . ?
S O3 1.441(4) . ?
S C9 1.747(6) . ?
O4 C15 1.415(7) . ?
O4 C10 1.423(6) . ?
O5 C12 1.424(7) . ?
O5 C11 1.429(6) . ?
O6 C13 1.413(6) . ?
O6 C14 1.414(6) 2_769 ?
N1 C2 1.327(6) . ?
N1 C4 1.364(6) . ?
N1 C6 1.464(7) . ?
N3 C2 1.318(6) . ?
N3 C5 1.374(6) . ?
N3 C8 1.470(6) . ?
C2 H2 0.91(5) . ?
C4 C5 1.327(7) . ?
C4 H4 0.90(5) . ?
C5 H5 0.93(5) . ?
C6 C7 1.496(10) . ?
C6 H61 0.87(6) . ?
C6 H62 0.99(7) . ?
C7 H61 1.61(6) . ?
C7 H71 0.96(10) . ?
C7 H72 0.99(7) . ?
C7 H73 1.24(8) . ?
C8 H81 0.86(7) . ?
C8 H82 0.91(7) . ?
C8 H83 0.94(8) . ?
C9 H91 0.92(7) . ?
C9 H92 0.94(13) . ?
C9 H93 1.02(6) . ?
C10 C11 1.479(8) . ?
C10 H101 0.94(6) . ?
C10 H102 1.00(5) . ?
C11 H111 0.98(5) . ?
C11 H112 1.00(5) . ?
C12 C13 1.494(8) . ?
C12 H121 0.95(6) . ?
C12 H122 1.01(5) . ?
C13 H131 0.89(5) . ?
C13 H132 1.04(6) . ?
C14 O6 1.414(6) 2_769 ?
C14 C15 1.489(8) . ?
C14 H141 0.92(5) . ?
C14 H142 1.04(7) . ?
C15 H151 0.97(5) . ?
C15 H152 1.00(6) . ?
